data_2231502
loop_
_publ_author_name
'Abdel-Aziz, Hatem A.'
'Ng, Seik Weng'
'Tiekink, Edward R. T.'

_publ_section_title
;
 <i>N</i>'-[(1<i>E</i>,2<i>E</i>)-1-(2-Phenylhydrazin-1-ylidene)-1-(phenylsulfonyl)propan-2-ylidene]benzohydrazide
;
_journal_coeditor_code HB6353
_journal_issue 9
_journal_name_full 'Acta Crystallographica Section E'
_journal_page_first o2317
_journal_page_last o2318
_journal_paper_doi 10.1107/S1600536811031953
_journal_volume 67
_journal_year 2011
_chemical_formula_iupac 'C22 H20 N4 O3 S'
_chemical_formula_moiety 'C22 H20 N4 O3 S'
_chemical_formula_sum 'C22 H20 N4 O3 S'
_chemical_formula_weight 420.48
_chemical_name_systematic
;
<i>N</i>'-[(1<i>E</i>,2<i>E</i>)-1-(2-phenylhydrazin-1-ylidene)-
1-(phenylsulfonyl)propan-2-ylidene]benzohydrazide
;
_space_group_IT_number 2
_symmetry_cell_setting triclinic
_symmetry_space_group_name_Hall '-P 1'
_symmetry_space_group_name_H-M 'P -1'
_atom_sites_solution_hydrogens geom
_atom_sites_solution_primary direct
_atom_sites_solution_secondary difmap
_audit_creation_method SHELXL-97
_cell_angle_alpha 92.027(4)
_cell_angle_beta 102.822(4)
_cell_angle_gamma 111.984(4)
_cell_formula_units_Z 2
_cell_length_a 8.1609(3)
_cell_length_b 9.6632(5)
_cell_length_c 14.1261(7)
_cell_measurement_reflns_used 4430
_cell_measurement_temperature 100(2)
_cell_measurement_theta_max 74.22
_cell_measurement_theta_min 3.23
_cell_volume 998.55(9)
_computing_cell_refinement 'CrysAlis PRO (Agilent, 2010)'
_computing_data_collection 'CrysAlis PRO (Agilent, 2010)'
_computing_data_reduction 'CrysAlis PRO (Agilent, 2010)'
_computing_molecular_graphics 'ORTEP-3 (Farrugia, 1997) and DIAMOND (Brandenburg, 2006)'
_computing_publication_material 'publCIF (Westrip, 2010)'
_computing_structure_refinement 'SHELXL97 (Sheldrick, 2008)'
_computing_structure_solution 'SHELXS97 (Sheldrick, 2008)'
_diffrn_ambient_temperature 100(2)
_diffrn_detector_area_resol_mean 10.4041
_diffrn_measured_fraction_theta_full 0.965
_diffrn_measured_fraction_theta_max 0.965
_diffrn_measurement_device_type 'Agilent SuperNova Dual diffractometer with an Atlas detector'
_diffrn_measurement_method \w
_diffrn_radiation_monochromator mirror
_diffrn_radiation_source 'SuperNova (Cu) X-ray Source'
_diffrn_radiation_type 'Cu K\a'
_diffrn_radiation_wavelength 1.5418
_diffrn_reflns_av_R_equivalents 0.0166
_diffrn_reflns_av_sigmaI/netI 0.0228
_diffrn_reflns_limit_h_max 8
_diffrn_reflns_limit_h_min -10
_diffrn_reflns_limit_k_max 11
_diffrn_reflns_limit_k_min -12
_diffrn_reflns_limit_l_max 15
_diffrn_reflns_limit_l_min -17
_diffrn_reflns_number 6674
_diffrn_reflns_theta_full 74.39
_diffrn_reflns_theta_max 74.39
_diffrn_reflns_theta_min 3.24
_diffrn_standards_decay_% 0
_diffrn_standards_interval_count 0
_diffrn_standards_interval_time 0
_diffrn_standards_number 0
_exptl_absorpt_coefficient_mu 1.715
_exptl_absorpt_correction_T_max 1.000
_exptl_absorpt_correction_T_min 0.825
_exptl_absorpt_correction_type multi-scan
_exptl_absorpt_process_details '(CrysAlis PRO; Agilent, 2010)'
_exptl_crystal_colour yellow
_exptl_crystal_density_diffrn 1.398
_exptl_crystal_density_method 'not measured'
_exptl_crystal_description prism
_exptl_crystal_F_000 440
_exptl_crystal_size_max 0.30
_exptl_crystal_size_mid 0.25
_exptl_crystal_size_min 0.05
_refine_diff_density_max 0.343
_refine_diff_density_min -0.423
_refine_ls_extinction_method none
_refine_ls_goodness_of_fit_ref 1.036
_refine_ls_hydrogen_treatment mixed
_refine_ls_matrix_type full
_refine_ls_number_parameters 280
_refine_ls_number_reflns 3942
_refine_ls_number_restraints 0
_refine_ls_restrained_S_all 1.036
_refine_ls_R_factor_all 0.0332
_refine_ls_R_factor_gt 0.0307
_refine_ls_shift/su_max 0.001
_refine_ls_shift/su_mean 0.000
_refine_ls_structure_factor_coef Fsqd
_refine_ls_weighting_details 'calc w=1/[\s^2^(Fo^2^)+(0.0484P)^2^+0.3295P] where P=(Fo^2^+2Fc^2^)/3'
_refine_ls_weighting_scheme calc
_refine_ls_wR_factor_gt 0.0830
_refine_ls_wR_factor_ref 0.0852
_reflns_number_gt 3658
_reflns_number_total 3942
_reflns_threshold_expression I>2\s(I)
_cod_data_source_file hb6353.cif
_cod_data_source_block I
_cod_original_cell_volume 998.55(8)
_cod_database_code 2231502
_cod_database_fobs_code 2231502

loop_
_symmetry_equiv_pos_as_xyz
'x, y, z'
'-x, -y, -z'

loop_
_atom_site_type_symbol
_atom_site_label
_atom_site_fract_x
_atom_site_fract_y
_atom_site_fract_z
_atom_site_U_iso_or_equiv
_atom_site_adp_type
_atom_site_calc_flag
_atom_site_refinement_flags
_atom_site_occupancy
_atom_site_symmetry_multiplicity
S S1 0.50233(4) 0.56979(3) 0.25827(2) 0.01376(10) Uani d . 1 1
O O1 0.58750(13) 0.66428(10) 0.35165(7) 0.0188(2) Uani d . 1 1
O O2 0.38284(12) 0.61117(10) 0.18465(7) 0.0184(2) Uani d . 1 1
O O3 0.10801(14) -0.07033(11) 0.38899(7) 0.0272(2) Uani d . 1 1
N N1 0.24156(14) 0.31176(12) 0.20702(8) 0.0156(2) Uani d . 1 1
N N2 0.12879(15) 0.17365(12) 0.20937(8) 0.0162(2) Uani d . 1 1
H H2 0.146(2) 0.134(2) 0.2655(14) 0.031(5) Uiso d . 1 1
N N3 0.31255(14) 0.20873(12) 0.38694(8) 0.0157(2) Uani d . 1 1
N N4 0.34253(15) 0.14291(12) 0.46998(8) 0.0155(2) Uani d . 1 1
H H4 0.393(2) 0.196(2) 0.5262(13) 0.024(4) Uiso d . 1 1
C C1 0.67600(17) 0.55617(14) 0.20755(9) 0.0142(2) Uani d . 1 1
C C2 0.85772(17) 0.62654(14) 0.25910(9) 0.0172(3) Uani d . 1 1
H H2A 0.8906 0.6826 0.3218 0.021 Uiso calc R 1 1
C C3 0.99099(18) 0.61328(15) 0.21697(10) 0.0202(3) Uani d . 1 1
H H3 1.1162 0.6608 0.2512 0.024 Uiso calc R 1 1
C C4 0.94206(18) 0.53115(16) 0.12537(10) 0.0204(3) Uani d . 1 1
H H4A 1.0337 0.5217 0.0975 0.025 Uiso calc R 1 1
C C5 0.75863(18) 0.46236(15) 0.07400(9) 0.0190(3) Uani d . 1 1
H H5 0.7258 0.4071 0.0110 0.023 Uiso calc R 1 1
C C6 0.62441(17) 0.47453(14) 0.11483(9) 0.0162(3) Uani d . 1 1
H H6 0.4993 0.4281 0.0803 0.019 Uiso calc R 1 1
C C7 0.38026(17) 0.38545(14) 0.28212(9) 0.0147(2) Uani d . 1 1
C C8 -0.02363(17) 0.09899(14) 0.12996(9) 0.0157(3) Uani d . 1 1
C C9 -0.15086(18) -0.03770(14) 0.14394(9) 0.0183(3) Uani d . 1 1
H H9 -0.1313 -0.0773 0.2041 0.022 Uiso calc R 1 1
C C10 -0.30598(19) -0.11519(15) 0.06928(10) 0.0210(3) Uani d . 1 1
H H10 -0.3932 -0.2084 0.0783 0.025 Uiso calc R 1 1
C C11 -0.33482(19) -0.05745(16) -0.01863(10) 0.0224(3) Uani d . 1 1
H H11 -0.4418 -0.1105 -0.0695 0.027 Uiso calc R 1 1
C C12 -0.2058(2) 0.07881(16) -0.03178(10) 0.0228(3) Uani d . 1 1
H H12 -0.2252 0.1180 -0.0921 0.027 Uiso calc R 1 1
C C13 -0.04996(18) 0.15771(15) 0.04185(10) 0.0188(3) Uani d . 1 1
H H13 0.0377 0.2504 0.0325 0.023 Uiso calc R 1 1
C C14 0.43798(17) 0.33214(14) 0.37516(9) 0.0147(2) Uani d . 1 1
C C15 0.62412(17) 0.40633(14) 0.44494(9) 0.0173(3) Uani d . 1 1
H H15A 0.6634 0.3290 0.4728 0.026 Uiso calc R 1 1
H H15B 0.6187 0.4718 0.4978 0.026 Uiso calc R 1 1
H H15C 0.7114 0.4665 0.4098 0.026 Uiso calc R 1 1
C C16 0.21874(18) -0.00233(14) 0.46522(9) 0.0171(3) Uani d . 1 1
C C17 0.23417(18) -0.07141(14) 0.55775(9) 0.0166(3) Uani d . 1 1
C C18 0.39363(19) -0.02070(15) 0.63346(10) 0.0190(3) Uani d . 1 1
H H18 0.4977 0.0635 0.6283 0.023 Uiso calc R 1 1
C C19 0.4000(2) -0.09350(16) 0.71628(10) 0.0236(3) Uani d . 1 1
H H19 0.5090 -0.0598 0.7676 0.028 Uiso calc R 1 1
C C20 0.2473(2) -0.21564(16) 0.72444(10) 0.0247(3) Uani d . 1 1
H H20 0.2516 -0.2643 0.7816 0.030 Uiso calc R 1 1
C C21 0.0886(2) -0.26655(16) 0.64928(11) 0.0231(3) Uani d . 1 1
H H21 -0.0154 -0.3503 0.6549 0.028 Uiso calc R 1 1
C C22 0.08182(18) -0.19513(15) 0.56582(10) 0.0195(3) Uani d . 1 1
H H22 -0.0267 -0.2305 0.5141 0.023 Uiso calc R 1 1

loop_
_atom_site_aniso_label
_atom_site_aniso_U_11
_atom_site_aniso_U_22
_atom_site_aniso_U_33
_atom_site_aniso_U_12
_atom_site_aniso_U_13
_atom_site_aniso_U_23
S1 0.01522(16) 0.01194(15) 0.01440(16) 0.00461(12) 0.00554(11) 0.00199(11)
O1 0.0231(5) 0.0151(4) 0.0175(4) 0.0056(4) 0.0075(4) -0.0008(3)
O2 0.0183(4) 0.0180(4) 0.0211(5) 0.0086(4) 0.0063(4) 0.0066(4)
O3 0.0318(6) 0.0185(5) 0.0178(5) -0.0002(4) -0.0017(4) 0.0018(4)
N1 0.0164(5) 0.0142(5) 0.0161(5) 0.0047(4) 0.0061(4) 0.0012(4)
N2 0.0176(5) 0.0140(5) 0.0140(5) 0.0028(4) 0.0039(4) 0.0020(4)
N3 0.0182(5) 0.0158(5) 0.0136(5) 0.0067(4) 0.0049(4) 0.0036(4)
N4 0.0185(5) 0.0142(5) 0.0114(5) 0.0044(4) 0.0027(4) 0.0020(4)
C1 0.0167(6) 0.0124(6) 0.0147(6) 0.0053(5) 0.0063(5) 0.0048(5)
C2 0.0182(6) 0.0151(6) 0.0153(6) 0.0035(5) 0.0039(5) 0.0014(5)
C3 0.0145(6) 0.0206(6) 0.0229(7) 0.0037(5) 0.0046(5) 0.0046(5)
C4 0.0203(6) 0.0234(7) 0.0215(7) 0.0097(5) 0.0103(5) 0.0069(5)
C5 0.0228(7) 0.0206(7) 0.0141(6) 0.0082(5) 0.0060(5) 0.0026(5)
C6 0.0162(6) 0.0163(6) 0.0150(6) 0.0054(5) 0.0031(5) 0.0036(5)
C7 0.0154(6) 0.0131(6) 0.0155(6) 0.0044(5) 0.0060(5) 0.0018(5)
C8 0.0168(6) 0.0146(6) 0.0147(6) 0.0057(5) 0.0036(5) -0.0002(5)
C9 0.0212(6) 0.0170(6) 0.0153(6) 0.0059(5) 0.0042(5) 0.0035(5)
C10 0.0198(6) 0.0173(6) 0.0208(7) 0.0021(5) 0.0045(5) 0.0016(5)
C11 0.0214(7) 0.0211(7) 0.0179(6) 0.0042(5) -0.0005(5) 0.0003(5)
C12 0.0270(7) 0.0222(7) 0.0169(6) 0.0084(6) 0.0029(5) 0.0047(5)
C13 0.0215(6) 0.0157(6) 0.0176(6) 0.0050(5) 0.0060(5) 0.0031(5)
C14 0.0162(6) 0.0144(6) 0.0147(6) 0.0065(5) 0.0054(5) 0.0007(5)
C15 0.0170(6) 0.0169(6) 0.0175(6) 0.0060(5) 0.0046(5) 0.0014(5)
C16 0.0187(6) 0.0147(6) 0.0168(6) 0.0054(5) 0.0046(5) 0.0016(5)
C17 0.0212(6) 0.0147(6) 0.0169(6) 0.0091(5) 0.0068(5) 0.0029(5)
C18 0.0227(7) 0.0171(6) 0.0180(6) 0.0085(5) 0.0058(5) 0.0024(5)
C19 0.0311(7) 0.0259(7) 0.0167(6) 0.0155(6) 0.0038(5) 0.0034(5)
C20 0.0389(8) 0.0258(7) 0.0202(7) 0.0203(6) 0.0143(6) 0.0102(6)
C21 0.0283(7) 0.0202(7) 0.0297(7) 0.0128(6) 0.0175(6) 0.0102(6)
C22 0.0206(6) 0.0179(6) 0.0230(7) 0.0090(5) 0.0087(5) 0.0046(5)

loop_
_atom_type_symbol
_atom_type_description
_atom_type_scat_dispersion_real
_atom_type_scat_dispersion_imag
_atom_type_scat_source
C C 0.0181 0.0091 'International Tables Vol C Tables 4.2.6.8 and 6.1.1.4'
H H 0.0000 0.0000 'International Tables Vol C Tables 4.2.6.8 and 6.1.1.4'
N N 0.0311 0.0180 'International Tables Vol C Tables 4.2.6.8 and 6.1.1.4'
O O 0.0492 0.0322 'International Tables Vol C Tables 4.2.6.8 and 6.1.1.4'
S S 0.3331 0.5567 'International Tables Vol C Tables 4.2.6.8 and 6.1.1.4'

loop_
_geom_angle_atom_site_label_1
_geom_angle_atom_site_label_2
_geom_angle_atom_site_label_3
_geom_angle
O2 S1 O1 118.61(6)
O2 S1 C1 107.72(6)
O1 S1 C1 108.38(6)
O2 S1 C7 108.78(6)
O1 S1 C7 107.22(6)
C1 S1 C7 105.38(6)
C7 N1 N2 121.00(11)
N1 N2 C8 120.16(11)
N1 N2 H2 117.7(11)
C8 N2 H2 121.8(11)
C14 N3 N4 119.70(11)
N3 N4 C16 114.32(10)
N3 N4 H4 120.7(12)
C16 N4 H4 118.2(12)
C2 C1 C6 121.75(12)
C2 C1 S1 120.14(10)
C6 C1 S1 118.11(9)
C1 C2 C3 118.60(12)
C1 C2 H2A 120.7
C3 C2 H2A 120.7
C4 C3 C2 120.42(12)
C4 C3 H3 119.8
C2 C3 H3 119.8
C3 C4 C5 120.25(12)
C3 C4 H4A 119.9
C5 C4 H4A 119.9
C6 C5 C4 120.05(12)
C6 C5 H5 120.0
C4 C5 H5 120.0
C5 C6 C1 118.92(12)
C5 C6 H6 120.5
C1 C6 H6 120.5
N1 C7 C14 128.30(11)
N1 C7 S1 110.37(9)
C14 C7 S1 121.33(9)
C13 C8 C9 120.90(12)
C13 C8 N2 122.56(11)
C9 C8 N2 116.54(11)
C10 C9 C8 119.36(12)
C10 C9 H9 120.3
C8 C9 H9 120.3
C9 C10 C11 120.39(12)
C9 C10 H10 119.8
C11 C10 H10 119.8
C10 C11 C12 119.60(12)
C10 C11 H11 120.2
C12 C11 H11 120.2
C13 C12 C11 120.86(12)
C13 C12 H12 119.6
C11 C12 H12 119.6
C12 C13 C8 118.89(12)
C12 C13 H13 120.6
C8 C13 H13 120.6
N3 C14 C7 111.66(11)
N3 C14 C15 123.98(11)
C7 C14 C15 124.24(11)
C14 C15 H15A 109.5
C14 C15 H15B 109.5
H15A C15 H15B 109.5
C14 C15 H15C 109.5
H15A C15 H15C 109.5
H15B C15 H15C 109.5
O3 C16 N4 121.44(12)
O3 C16 C17 122.71(12)
N4 C16 C17 115.81(11)
C18 C17 C22 119.76(12)
C18 C17 C16 122.99(12)
C22 C17 C16 117.22(12)
C19 C18 C17 119.85(13)
C19 C18 H18 120.1
C17 C18 H18 120.1
C18 C19 C20 120.18(13)
C18 C19 H19 119.9
C20 C19 H19 119.9
C21 C20 C19 120.14(13)
C21 C20 H20 119.9
C19 C20 H20 119.9
C20 C21 C22 120.00(13)
C20 C21 H21 120.0
C22 C21 H21 120.0
C21 C22 C17 120.06(13)
C21 C22 H22 120.0
C17 C22 H22 120.0

loop_
_geom_bond_atom_site_label_1
_geom_bond_atom_site_label_2
_geom_bond_distance
S1 O2 1.4365(9)
S1 O1 1.4456(9)
S1 C1 1.7672(13)
S1 C7 1.7725(13)
O3 C16 1.2172(16)
N1 C7 1.3130(16)
N1 N2 1.3139(15)
N2 C8 1.4062(16)
N2 H2 0.901(19)
N3 C14 1.2936(17)
N3 N4 1.3720(15)
N4 C16 1.3771(16)
N4 H4 0.856(18)
C1 C2 1.3866(18)
C1 C6 1.3960(18)
C2 C3 1.3927(19)
C2 H2A 0.9500
C3 C4 1.3872(19)
C3 H3 0.9500
C4 C5 1.3957(19)
C4 H4A 0.9500
C5 C6 1.3849(18)
C5 H5 0.9500
C6 H6 0.9500
C7 C14 1.4729(17)
C8 C13 1.3928(18)
C8 C9 1.3945(18)
C9 C10 1.3847(18)
C9 H9 0.9500
C10 C11 1.3880(19)
C10 H10 0.9500
C11 C12 1.394(2)
C11 H11 0.9500
C12 C13 1.3826(19)
C12 H12 0.9500
C13 H13 0.9500
C14 C15 1.5044(17)
C15 H15A 0.9800
C15 H15B 0.9800
C15 H15C 0.9800
C16 C17 1.4905(17)
C17 C18 1.3947(18)
C17 C22 1.3956(18)
C18 C19 1.3875(19)
C18 H18 0.9500
C19 C20 1.390(2)
C19 H19 0.9500
C20 C21 1.386(2)
C20 H20 0.9500
C21 C22 1.3881(19)
C21 H21 0.9500
C22 H22 0.9500

loop_
_geom_hbond_atom_site_label_D
_geom_hbond_atom_site_label_H
_geom_hbond_atom_site_label_A
_geom_hbond_site_symmetry_A
_geom_hbond_distance_DH
_geom_hbond_distance_HA
_geom_hbond_distance_DA
_geom_hbond_angle_DHA
N2 H2 N3 . 0.901(19) 1.860(18) 2.5584(15) 132.8(16)
N4 H4 O1 2_666 0.856(18) 2.089(19) 2.8946(14) 156.4(16)
C2 H2a O3 1_665 0.95 2.38 3.0977(16) 132
C20 H20 Cg1 2_656 0.95 2.72 3.4980(15) 140
C15 H15a Cg2 2_656 0.98 2.79 3.4052(15) 121

loop_
_geom_torsion_atom_site_label_1
_geom_torsion_atom_site_label_2
_geom_torsion_atom_site_label_3
_geom_torsion_atom_site_label_4
_geom_torsion
C7 N1 N2 C8 177.15(11)
C14 N3 N4 C16 -166.62(11)
O2 S1 C1 C2 131.46(10)
O1 S1 C1 C2 1.97(12)
C7 S1 C1 C2 -112.54(11)
O2 S1 C1 C6 -47.94(11)
O1 S1 C1 C6 -177.43(9)
C7 S1 C1 C6 68.06(11)
C6 C1 C2 C3 -0.71(19)
S1 C1 C2 C3 179.92(10)
C1 C2 C3 C4 0.0(2)
C2 C3 C4 C5 0.7(2)
C3 C4 C5 C6 -0.7(2)
C4 C5 C6 C1 -0.05(19)
C2 C1 C6 C5 0.75(19)
S1 C1 C6 C5 -179.86(10)
N2 N1 C7 C14 2.3(2)
N2 N1 C7 S1 -178.25(9)
O2 S1 C7 N1 22.99(11)
O1 S1 C7 N1 152.40(9)
C1 S1 C7 N1 -92.28(10)
O2 S1 C7 C14 -157.51(10)
O1 S1 C7 C14 -28.10(11)
C1 S1 C7 C14 87.22(11)
N1 N2 C8 C13 8.35(19)
N1 N2 C8 C9 -170.74(11)
C13 C8 C9 C10 -0.5(2)
N2 C8 C9 C10 178.61(12)
C8 C9 C10 C11 -0.1(2)
C9 C10 C11 C12 0.5(2)
C10 C11 C12 C13 -0.4(2)
C11 C12 C13 C8 -0.1(2)
C9 C8 C13 C12 0.6(2)
N2 C8 C13 C12 -178.46(12)
N4 N3 C14 C7 -179.77(10)
N4 N3 C14 C15 3.87(18)
N1 C7 C14 N3 -13.99(19)
S1 C7 C14 N3 166.60(9)
N1 C7 C14 C15 162.36(12)
S1 C7 C14 C15 -17.05(17)
N3 N4 C16 O3 8.74(18)
N3 N4 C16 C17 -173.41(10)
O3 C16 C17 C18 156.10(13)
N4 C16 C17 C18 -21.72(18)
O3 C16 C17 C22 -21.95(19)
N4 C16 C17 C22 160.23(12)
C22 C17 C18 C19 0.04(19)
C16 C17 C18 C19 -177.96(12)
C17 C18 C19 C20 -0.7(2)
C18 C19 C20 C21 0.9(2)
C19 C20 C21 C22 -0.3(2)
C20 C21 C22 C17 -0.4(2)
C18 C17 C22 C21 0.54(19)
C16 C17 C22 C21 178.65(12)

loop_
_cod_related_entry_id
_cod_related_entry_database
_cod_related_entry_code
1 ChemSpider 30656934
